data_7201064
loop_
_publ_author_name
'Cao, Xin-Yi'
'Yao, Yuan-Gen'
'Qin, Ye-Yan'
'Lin, Qi-Pu'
'Li, Zhao-Ji'
'Cheng, Jian-Kai'
'Zhang, Rui-Bo'

_publ_section_title
;
 Trapping in situ scission products of C--O ester bonds by unique
 coordination supramolecular architectures
;
_journal_issue 9
_journal_name_full CrystEngComm
_journal_page_first 1815
_journal_paper_doi 10.1039/b904387j
_journal_volume 11
_journal_year 2009
_chemical_formula_sum 'C150 H100 N8 O30 Zn4'
_chemical_formula_weight 2755.86
_chemical_name_systematic
;
?
;
_space_group_IT_number 14
_symmetry_cell_setting monoclinic
_symmetry_space_group_name_Hall '-P 2ybc'
_symmetry_space_group_name_H-M 'P 1 21/c 1'
_atom_sites_solution_hydrogens geom
_atom_sites_solution_primary direct
_atom_sites_solution_secondary difmap
_audit_creation_method SHELXL-97
_cell_angle_alpha 90.00
_cell_angle_beta 93.806(4)
_cell_angle_gamma 90.00
_cell_formula_units_Z 1
_cell_length_a 7.940(2)
_cell_length_b 26.509(8)
_cell_length_c 16.793(5)
_cell_measurement_reflns_used 5551
_cell_measurement_temperature 293(2)
_cell_measurement_theta_max 27.4680
_cell_measurement_theta_min 3.0150
_cell_volume 3526.8(17)
_computing_cell_refinement 'Bruker XSCANS'
_computing_data_collection 'Bruker XSCANS'
_computing_data_reduction 'Bruker SHELXTL'
_computing_molecular_graphics 'Bruker SHELXTL'
_computing_publication_material 'Bruker SHELXTL'
_computing_structure_refinement 'SHELXL-97 (Sheldrick, 1997)'
_computing_structure_solution 'SHELXS-97 (Sheldrick, 1990)'
_diffrn_ambient_temperature 293(2)
_diffrn_detector_area_resol_mean none
_diffrn_measured_fraction_theta_full 0.994
_diffrn_measured_fraction_theta_max 0.994
_diffrn_measurement_device_type 'Bruker P4'
_diffrn_measurement_method '\w scans'
_diffrn_radiation_monochromator graphite
_diffrn_radiation_source 'fine-focus sealed tube'
_diffrn_radiation_type MoK\a
_diffrn_radiation_wavelength 0.71073
_diffrn_reflns_av_R_equivalents 0.0522
_diffrn_reflns_av_sigmaI/netI 0.0539
_diffrn_reflns_limit_h_max 10
_diffrn_reflns_limit_h_min -10
_diffrn_reflns_limit_k_max 34
_diffrn_reflns_limit_k_min -34
_diffrn_reflns_limit_l_max 16
_diffrn_reflns_limit_l_min -21
_diffrn_reflns_number 27629
_diffrn_reflns_theta_full 27.49
_diffrn_reflns_theta_max 27.49
_diffrn_reflns_theta_min 2.57
_diffrn_standards_interval_count 0
_diffrn_standards_interval_time .
_diffrn_standards_number 0
_exptl_absorpt_coefficient_mu 0.747
_exptl_absorpt_correction_T_max 1.0000
_exptl_absorpt_correction_T_min 0.8935
_exptl_absorpt_correction_type multi-scan
_exptl_crystal_colour White
_exptl_crystal_density_diffrn 1.298
_exptl_crystal_density_method 'not measured'
_exptl_crystal_description Prism
_exptl_crystal_F_000 1416
_exptl_crystal_size_max 0.3000
_exptl_crystal_size_mid 0.2500
_exptl_crystal_size_min 0.1000
_refine_diff_density_max 0.950
_refine_diff_density_min -0.501
_refine_diff_density_rms 0.090
_refine_ls_extinction_method none
_refine_ls_goodness_of_fit_ref 1.049
_refine_ls_hydrogen_treatment constr
_refine_ls_matrix_type full
_refine_ls_number_parameters 466
_refine_ls_number_reflns 8039
_refine_ls_number_restraints 142
_refine_ls_restrained_S_all 1.058
_refine_ls_R_factor_all 0.1460
_refine_ls_R_factor_gt 0.0935
_refine_ls_shift/su_max 0.001
_refine_ls_shift/su_mean 0.000
_refine_ls_structure_factor_coef Fsqd
_refine_ls_weighting_details 'calc w=1/[\s^2^(Fo^2^)+(0.1705P)^2^+2.3820P] where P=(Fo^2^+2Fc^2^)/3'
_refine_ls_weighting_scheme calc
_refine_ls_wR_factor_gt 0.2651
_refine_ls_wR_factor_ref 0.3131
_reflns_number_gt 4712
_reflns_number_total 8039
_reflns_threshold_expression >2sigma(I)
_cod_data_source_file b904387j.txt
_cod_data_source_block 3_R2
_cod_depositor_comments
;
The following automatic conversions were performed:
'_symmetry_cell_setting' value 'Monoclinic' changed to 'monoclinic'
according to '/home/saulius/struct/CIF-dictionaries/cif_core.dic'
dictionary named 'cif_core.dic' version 2.4.1 from
2010-06-29.

'_exptl_absorpt_correction_type' value 'Multi-scan' changed
to 'multi-scan' according to
'/home/saulius/struct/CIF-dictionaries/cif_core.dic' dictionary named
'cif_core.dic' version 2.4.1 from 2010-06-29.

Automatic conversion script
Id: cif_fix_enum 1527 2010-12-29 10:47:43Z saulius 
;
_cod_original_sg_symbol_H-M P2(1)/c
_cod_database_code 7201064

loop_
_symmetry_equiv_pos_as_xyz
'x, y, z'
'-x, y+1/2, -z+1/2'
'-x, -y, -z'
'x, -y-1/2, z-1/2'

loop_
_atom_site_label
_atom_site_type_symbol
_atom_site_fract_x
_atom_site_fract_y
_atom_site_fract_z
_atom_site_U_iso_or_equiv
_atom_site_adp_type
_atom_site_occupancy
_atom_site_symmetry_multiplicity
_atom_site_calc_flag
_atom_site_refinement_flags
_atom_site_disorder_assembly
_atom_site_disorder_group
Zn1 Zn 0.29954(7) 0.56700(3) 0.30883(4) 0.0610(3) Uani 1 1 d . . .
O1 O 0.3442(5) 0.5683(2) 0.1804(3) 0.0884(15) Uani 1 1 d . . .
O2 O 0.5456(5) 0.56646(15) 0.2761(2) 0.0672(10) Uani 1 1 d . . .
O3 O 2.2752(6) 0.8475(2) -0.1645(4) 0.1131(19) Uani 1 1 d . . .
O4 O 2.0679(5) 0.90008(17) -0.1906(2) 0.0713(11) Uani 1 1 d . . .
O5 O 0.9718(5) 0.5853(2) -0.0314(2) 0.0887(15) Uani 1 1 d . . .
O6 O 1.6598(5) 0.69597(18) -0.1583(4) 0.119(2) Uani 1 1 d . . .
N1 N 0.2168(6) 0.49109(18) 0.3059(3) 0.0637(11) Uani 1 1 d . . .
N2 N 0.3161(6) 0.5484(2) 0.4312(3) 0.0694(13) Uani 1 1 d . . .
C1 C 0.1700(9) 0.4629(3) 0.2430(4) 0.0840(19) Uani 1 1 d . . .
H1A H 0.1786 0.4763 0.1923 0.101 Uiso 1 1 calc R . .
C2 C 0.1088(11) 0.4139(4) 0.2496(7) 0.113(3) Uani 1 1 d . . .
H2A H 0.0812 0.3946 0.2044 0.136 Uiso 1 1 calc R . .
C3 C 0.0904(12) 0.3953(3) 0.3234(8) 0.123(3) Uani 1 1 d . . .
H3A H 0.0470 0.3630 0.3288 0.148 Uiso 1 1 calc R . .
C4 C 0.1352(11) 0.4236(3) 0.3918(6) 0.096(2) Uani 1 1 d U . .
C5 C 0.1152(14) 0.4074(4) 0.4717(8) 0.133(4) Uani 1 1 d U . .
H5A H 0.0687 0.3759 0.4804 0.159 Uiso 1 1 calc R . .
C6 C 0.1619(15) 0.4367(4) 0.5344(7) 0.120(3) Uani 1 1 d U . .
H6A H 0.1474 0.4250 0.5857 0.144 Uiso 1 1 calc R . .
C7 C 0.2315(10) 0.4841(4) 0.5241(5) 0.097(3) Uani 1 1 d . . .
C8 C 0.2861(14) 0.5166(5) 0.5869(5) 0.123(4) Uani 1 1 d . . .
H8A H 0.2761 0.5066 0.6394 0.148 Uiso 1 1 calc R . .
C9 C 0.3535(14) 0.5628(4) 0.5714(6) 0.118(3) Uani 1 1 d . . .
H9A H 0.3919 0.5837 0.6133 0.142 Uiso 1 1 calc R . .
C10 C 0.3645(10) 0.5785(3) 0.4928(4) 0.091(2) Uani 1 1 d . . .
H10A H 0.4064 0.6105 0.4828 0.109 Uiso 1 1 calc R . .
C11 C 0.2514(7) 0.5021(3) 0.4462(3) 0.0693(16) Uani 1 1 d . . .
C12 C 0.1999(7) 0.4716(2) 0.3798(4) 0.0683(15) Uani 1 1 d . . .
C13 C 0.4993(7) 0.5682(2) 0.2023(4) 0.0653(15) Uani 1 1 d . . .
C14 C 0.6274(7) 0.5714(3) 0.1424(3) 0.0697(16) Uani 1 1 d U . .
C15 C 0.5786(8) 0.5720(3) 0.0615(4) 0.099(2) Uani 1 1 d U . .
H15A H 0.4647 0.5699 0.0451 0.119 Uiso 1 1 calc R . .
C16 C 0.6977(8) 0.5758(4) 0.0047(4) 0.105(2) Uani 1 1 d U . .
H16A H 0.6641 0.5752 -0.0494 0.126 Uiso 1 1 calc R . .
C17 C 0.8640(7) 0.5803(3) 0.0292(4) 0.0789(18) Uani 1 1 d U . .
C18 C 0.9160(6) 0.5774(2) 0.1098(3) 0.0604(14) Uani 1 1 d . . .
H18A H 1.0302 0.5783 0.1262 0.072 Uiso 1 1 calc R . .
C19 C 0.7966(6) 0.57323(19) 0.1647(3) 0.0549(12) Uani 1 1 d . . .
H19A H 0.8313 0.5716 0.2186 0.066 Uiso 1 1 calc R . .
C20 C 1.1446(6) 0.5880(3) -0.0080(4) 0.0707(16) Uani 1 1 d . . .
H20A H 1.1817 0.5566 0.0171 0.085 Uiso 1 1 calc R . .
H20B H 1.1652 0.6151 0.0302 0.085 Uiso 1 1 calc R . .
C21 C 1.2406(6) 0.5975(2) -0.0805(3) 0.0582(13) Uani 1 1 d . . .
C22 C 1.3090(6) 0.6441(2) -0.0938(3) 0.0617(13) Uani 1 1 d . . .
H22A H 1.2898 0.6703 -0.0587 0.074 Uiso 1 1 calc R . .
C23 C 1.4044(6) 0.6532(2) -0.1573(4) 0.0635(14) Uani 1 1 d . . .
C24 C 1.4336(8) 0.6134(3) -0.2087(4) 0.0755(17) Uani 1 1 d . . .
H24A H 1.4979 0.6187 -0.2522 0.091 Uiso 1 1 calc R . .
C25 C 1.3696(9) 0.5675(3) -0.1957(4) 0.0796(18) Uani 1 1 d . . .
H25A H 1.3922 0.5410 -0.2298 0.096 Uiso 1 1 calc R . .
C26 C 1.2703(8) 0.5589(2) -0.1322(4) 0.0757(17) Uani 1 1 d . . .
H26A H 1.2240 0.5272 -0.1247 0.091 Uiso 1 1 calc R . .
C27 C 1.4854(8) 0.7033(3) -0.1697(5) 0.092(2) Uani 1 1 d . . .
H27A H 1.4562 0.7156 -0.2233 0.111 Uiso 1 1 calc R . .
H27B H 1.4477 0.7278 -0.1318 0.111 Uiso 1 1 calc R . .
C28 C 1.7622(8) 0.7374(3) -0.1619(6) 0.102(3) Uani 1 1 d U . .
C29 C 1.7057(7) 0.7865(2) -0.1723(5) 0.0802(19) Uani 1 1 d . . .
H29A H 1.5909 0.7939 -0.1761 0.096 Uiso 1 1 calc R . .
C30 C 1.8252(7) 0.8246(2) -0.1770(4) 0.0699(15) Uani 1 1 d . . .
H30A H 1.7888 0.8575 -0.1862 0.084 Uiso 1 1 calc R . .
C31 C 1.9945(7) 0.8150(2) -0.1685(5) 0.085(2) Uani 1 1 d . . .
C32 C 2.0484(9) 0.7663(3) -0.1547(8) 0.153(5) Uani 1 1 d U . .
H32A H 2.1631 0.7595 -0.1463 0.184 Uiso 1 1 calc R . .
C33 C 1.9314(9) 0.7269(3) -0.1533(8) 0.152(4) Uani 1 1 d U . .
H33A H 1.9683 0.6938 -0.1467 0.182 Uiso 1 1 calc R . .
C34 C 2.1211(8) 0.8564(3) -0.1751(4) 0.0825(19) Uani 1 1 d . . .
C35 C 2.336(3) 0.7425(4) 0.0858(7) 0.310(8) Uani 0.50 1 d PGDU . .
C36 C 2.412(3) 0.7813(5) 0.0455(9) 0.313(8) Uani 0.50 1 d PGDU . .
C37 C 2.587(3) 0.7843(5) 0.0460(10) 0.316(8) Uani 0.50 1 d PGDU . .
C38 C 2.686(3) 0.7484(4) 0.0869(8) 0.316(8) Uani 0.50 1 d PGDU . .
C39 C 2.611(3) 0.7095(5) 0.1272(9) 0.312(8) Uani 0.50 1 d PGDU . .
C40 C 2.436(3) 0.7065(5) 0.1266(9) 0.310(8) Uani 0.50 1 d PGDU . .
C41 C 2.151(3) 0.7393(5) 0.0846(8) 0.313(8) Uani 0.50 1 d PDU . .
O7 O 2.075(3) 0.7066(6) 0.1180(10) 0.318(9) Uani 0.50 1 d PDU . .
O8 O 2.075(3) 0.7753(6) 0.0439(11) 0.336(9) Uani 0.50 1 d PDU . .
H8B H 1.9726 0.7722 0.0458 0.503 Uiso 0.50 1 calc PR . .
O9 O 2.867(3) 0.7517(6) 0.0885(10) 0.333(9) Uani 0.50 1 d PDU . .
H9B H 2.9083 0.7249 0.1043 0.499 Uiso 0.50 1 calc PR . .

loop_
_atom_site_aniso_label
_atom_site_aniso_U_11
_atom_site_aniso_U_22
_atom_site_aniso_U_33
_atom_site_aniso_U_23
_atom_site_aniso_U_13
_atom_site_aniso_U_12
Zn1 0.0505(4) 0.0735(5) 0.0601(5) 0.0091(3) 0.0119(3) 0.0105(3)
O1 0.043(2) 0.154(5) 0.070(3) 0.032(3) 0.0134(19) 0.012(2)
O2 0.056(2) 0.090(3) 0.056(2) 0.0107(19) 0.0104(18) 0.0077(18)
O3 0.053(2) 0.092(4) 0.195(6) -0.028(4) 0.017(3) -0.019(2)
O4 0.065(2) 0.075(3) 0.073(3) 0.007(2) 0.0005(19) -0.019(2)
O5 0.0401(19) 0.171(5) 0.055(2) 0.020(3) 0.0079(17) -0.010(2)
O6 0.049(2) 0.068(3) 0.241(7) 0.020(4) 0.005(3) -0.010(2)
N1 0.056(2) 0.072(3) 0.064(3) 0.003(2) 0.008(2) 0.010(2)
N2 0.060(3) 0.085(3) 0.064(3) 0.002(3) 0.006(2) 0.019(2)
C1 0.080(4) 0.091(5) 0.080(5) -0.011(4) 0.000(3) 0.006(4)
C2 0.103(6) 0.100(6) 0.134(8) -0.027(6) -0.012(6) -0.008(5)
C3 0.113(7) 0.077(6) 0.178(11) 0.003(6) -0.002(7) -0.020(5)
C4 0.084(5) 0.087(5) 0.118(7) 0.027(5) 0.023(5) 0.005(4)
C5 0.137(8) 0.107(7) 0.159(10) 0.061(7) 0.042(7) 0.003(6)
C6 0.138(8) 0.126(8) 0.099(7) 0.049(6) 0.039(6) 0.022(6)
C7 0.092(5) 0.125(7) 0.075(5) 0.039(5) 0.021(4) 0.038(5)
C8 0.151(9) 0.165(10) 0.053(5) 0.017(5) 0.006(5) 0.064(7)
C9 0.131(8) 0.149(9) 0.073(6) -0.023(5) -0.014(5) 0.040(7)
C10 0.091(5) 0.110(6) 0.070(5) -0.012(4) -0.011(4) 0.020(4)
C11 0.061(3) 0.093(5) 0.055(3) 0.018(3) 0.011(2) 0.031(3)
C12 0.060(3) 0.073(4) 0.074(4) 0.016(3) 0.018(3) 0.016(3)
C13 0.049(3) 0.082(4) 0.066(4) 0.020(3) 0.010(3) 0.005(2)
C14 0.042(2) 0.113(5) 0.054(3) 0.017(3) 0.005(2) 0.009(3)
C15 0.043(3) 0.187(6) 0.067(4) 0.033(4) 0.002(3) 0.002(3)
C16 0.049(3) 0.205(6) 0.060(3) 0.030(4) 0.003(3) 0.004(4)
C17 0.037(2) 0.144(6) 0.056(3) 0.022(3) 0.005(2) -0.001(3)
C18 0.041(2) 0.085(4) 0.055(3) 0.007(3) 0.003(2) -0.003(2)
C19 0.048(3) 0.066(3) 0.051(3) 0.003(2) 0.004(2) 0.000(2)
C20 0.040(2) 0.102(4) 0.070(4) 0.004(3) 0.007(2) -0.008(3)
C21 0.039(2) 0.079(4) 0.057(3) 0.003(3) 0.002(2) -0.008(2)
C22 0.044(3) 0.069(3) 0.072(4) 0.000(3) 0.005(2) 0.001(2)
C23 0.041(2) 0.064(3) 0.085(4) 0.013(3) 0.004(2) -0.008(2)
C24 0.069(4) 0.093(5) 0.067(4) 0.007(3) 0.020(3) -0.011(3)
C25 0.082(4) 0.085(5) 0.073(4) -0.017(3) 0.016(3) -0.014(3)
C26 0.076(4) 0.074(4) 0.079(4) -0.004(3) 0.019(3) -0.021(3)
C27 0.057(3) 0.078(4) 0.143(7) 0.032(4) 0.017(4) -0.005(3)
C28 0.053(3) 0.065(4) 0.189(8) 0.010(5) 0.007(4) -0.003(3)
C29 0.048(3) 0.064(4) 0.130(6) 0.019(4) 0.020(3) 0.003(3)
C30 0.054(3) 0.059(3) 0.099(4) 0.006(3) 0.014(3) -0.004(2)
C31 0.047(3) 0.068(4) 0.141(6) -0.009(4) 0.015(3) -0.005(3)
C32 0.048(4) 0.070(5) 0.342(16) -0.006(7) 0.017(6) 0.000(3)
C33 0.058(4) 0.065(5) 0.333(14) 0.003(7) 0.023(6) 0.000(3)
C34 0.069(4) 0.083(5) 0.097(5) -0.018(4) 0.017(3) -0.022(3)
C35 0.66(2) 0.114(8) 0.159(8) 0.006(6) 0.016(15) 0.005(13)
C36 0.65(2) 0.120(8) 0.163(9) 0.010(6) 0.016(15) 0.005(13)
C37 0.66(2) 0.126(8) 0.165(9) 0.011(6) 0.017(15) 0.004(13)
C38 0.65(2) 0.129(8) 0.163(9) 0.010(6) 0.015(15) 0.006(13)
C39 0.66(2) 0.123(8) 0.157(9) 0.005(6) 0.012(15) 0.004(13)
C40 0.66(2) 0.117(8) 0.154(9) 0.002(6) 0.012(15) 0.006(13)
C41 0.66(2) 0.112(8) 0.167(9) 0.018(6) 0.018(15) 0.007(13)
O7 0.67(3) 0.110(10) 0.175(11) 0.018(8) 0.031(16) 0.002(14)
O8 0.67(3) 0.129(10) 0.208(12) 0.043(8) 0.009(16) 0.009(14)
O9 0.65(2) 0.161(11) 0.183(11) 0.025(9) 0.027(17) 0.011(14)

loop_
_atom_type_symbol
_atom_type_description
_atom_type_scat_dispersion_real
_atom_type_scat_dispersion_imag
_atom_type_scat_source
C C 0.0033 0.0016 'International Tables Vol C Tables 4.2.6.8 and 6.1.1.4'
H H 0.0000 0.0000 'International Tables Vol C Tables 4.2.6.8 and 6.1.1.4'
N N 0.0061 0.0033 'International Tables Vol C Tables 4.2.6.8 and 6.1.1.4'
O O 0.0106 0.0060 'International Tables Vol C Tables 4.2.6.8 and 6.1.1.4'
Zn Zn 0.2839 1.4301 'International Tables Vol C Tables 4.2.6.8 and 6.1.1.4'

loop_
_geom_angle_atom_site_label_1
_geom_angle_atom_site_label_2
_geom_angle_atom_site_label_3
_geom_angle
_geom_angle_site_symmetry_1
_geom_angle_site_symmetry_3
_geom_angle_publ_flag
O4 Zn1 O2 151.06(18) 4_376 . ?
O4 Zn1 N2 95.37(17) 4_376 . ?
O2 Zn1 N2 105.02(17) . . ?
O4 Zn1 N1 97.38(18) 4_376 . ?
O2 Zn1 N1 106.56(17) . . ?
N2 Zn1 N1 78.5(2) . . ?
O4 Zn1 O1 101.61(16) 4_376 . ?
O2 Zn1 O1 61.56(16) . . ?
N2 Zn1 O1 162.06(18) . . ?
N1 Zn1 O1 93.54(19) . . ?
O4 Zn1 O3 59.59(17) 4_376 4_376 ?
O2 Zn1 O3 98.66(17) . 4_376 ?
N2 Zn1 O3 92.3(2) . 4_376 ?
N1 Zn1 O3 154.60(18) . 4_376 ?
O1 Zn1 O3 101.2(2) . 4_376 ?
O4 Zn1 C13 128.42(18) 4_376 . ?
O2 Zn1 C13 30.92(17) . . ?
N2 Zn1 C13 135.06(18) . . ?
N1 Zn1 C13 102.07(19) . . ?
O1 Zn1 C13 30.65(17) . . ?
O3 Zn1 C13 101.1(2) 4_376 . ?
O4 Zn1 C34 29.9(2) 4_376 4_376 ?
O2 Zn1 C34 126.0(2) . 4_376 ?
N2 Zn1 C34 94.8(2) . 4_376 ?
N1 Zn1 C34 126.7(2) . 4_376 ?
O1 Zn1 C34 102.8(2) . 4_376 ?
O3 Zn1 C34 29.7(2) 4_376 4_376 ?
C13 Zn1 C34 117.6(2) . 4_376 ?
C13 O1 Zn1 86.1(4) . . ?
C13 O2 Zn1 92.4(3) . . ?
C34 O3 Zn1 83.1(5) . 4_775 ?
C34 O4 Zn1 96.0(4) . 4_775 ?
C17 O5 C20 116.2(4) . . ?
C28 O6 C27 117.9(5) . . ?
C1 N1 C12 118.2(6) . . ?
C1 N1 Zn1 128.7(5) . . ?
C12 N1 Zn1 112.9(4) . . ?
C10 N2 C11 119.1(6) . . ?
C10 N2 Zn1 127.5(5) . . ?
C11 N2 Zn1 113.0(4) . . ?
N1 C1 C2 122.8(8) . . ?
N1 C1 H1A 118.6 . . ?
C2 C1 H1A 118.6 . . ?
C3 C2 C1 118.3(9) . . ?
C3 C2 H2A 120.9 . . ?
C1 C2 H2A 120.9 . . ?
C2 C3 C4 121.4(8) . . ?
C2 C3 H3A 119.3 . . ?
C4 C3 H3A 119.3 . . ?
C12 C4 C3 116.5(8) . . ?
C12 C4 C5 118.4(10) . . ?
C3 C4 C5 125.0(9) . . ?
C6 C5 C4 121.5(10) . . ?
C6 C5 H5A 119.2 . . ?
C4 C5 H5A 119.2 . . ?
C5 C6 C7 121.2(9) . . ?
C5 C6 H6A 119.4 . . ?
C7 C6 H6A 119.4 . . ?
C6 C7 C8 124.5(9) . . ?
C6 C7 C11 119.4(9) . . ?
C8 C7 C11 116.1(9) . . ?
C9 C8 C7 120.7(8) . . ?
C9 C8 H8A 119.6 . . ?
C7 C8 H8A 119.6 . . ?
C8 C9 C10 119.8(9) . . ?
C8 C9 H9A 120.1 . . ?
C10 C9 H9A 120.1 . . ?
N2 C10 C9 121.4(9) . . ?
N2 C10 H10A 119.3 . . ?
C9 C10 H10A 119.3 . . ?
N2 C11 C7 122.9(7) . . ?
N2 C11 C12 117.6(5) . . ?
C7 C11 C12 119.5(7) . . ?
N1 C12 C4 122.7(7) . . ?
N1 C12 C11 117.5(6) . . ?
C4 C12 C11 119.8(7) . . ?
O1 C13 O2 119.9(5) . . ?
O1 C13 C14 120.2(5) . . ?
O2 C13 C14 119.9(5) . . ?
O1 C13 Zn1 63.3(3) . . ?
O2 C13 Zn1 56.7(3) . . ?
C14 C13 Zn1 175.7(5) . . ?
C19 C14 C15 118.2(5) . . ?
C19 C14 C13 121.4(5) . . ?
C15 C14 C13 120.4(5) . . ?
C14 C15 C16 120.9(6) . . ?
C14 C15 H15A 119.5 . . ?
C16 C15 H15A 119.5 . . ?
C17 C16 C15 119.3(7) . . ?
C17 C16 H16A 120.4 . . ?
C15 C16 H16A 120.4 . . ?
C16 C17 O5 115.0(6) . . ?
C16 C17 C18 120.6(6) . . ?
O5 C17 C18 124.4(5) . . ?
C19 C18 C17 119.0(5) . . ?
C19 C18 H18A 120.5 . . ?
C17 C18 H18A 120.5 . . ?
C18 C19 C14 121.9(5) . . ?
C18 C19 H19A 119.1 . . ?
C14 C19 H19A 119.1 . . ?
O5 C20 C21 108.8(5) . . ?
O5 C20 H20A 109.9 . . ?
C21 C20 H20A 109.9 . . ?
O5 C20 H20B 109.9 . . ?
C21 C20 H20B 109.9 . . ?
H20A C20 H20B 108.3 . . ?
C26 C21 C22 118.7(5) . . ?
C26 C21 C20 120.5(6) . . ?
C22 C21 C20 120.7(5) . . ?
C23 C22 C21 122.0(5) . . ?
C23 C22 H22A 119.0 . . ?
C21 C22 H22A 119.0 . . ?
C22 C23 C24 118.2(5) . . ?
C22 C23 C27 122.0(6) . . ?
C24 C23 C27 119.7(6) . . ?
C25 C24 C23 120.4(6) . . ?
C25 C24 H24A 119.8 . . ?
C23 C24 H24A 119.8 . . ?
C24 C25 C26 120.9(6) . . ?
C24 C25 H25A 119.6 . . ?
C26 C25 H25A 119.6 . . ?
C21 C26 C25 119.7(6) . . ?
C21 C26 H26A 120.1 . . ?
C25 C26 H26A 120.1 . . ?
O6 C27 C23 106.7(5) . . ?
O6 C27 H27A 110.4 . . ?
C23 C27 H27A 110.4 . . ?
O6 C27 H27B 110.4 . . ?
C23 C27 H27B 110.4 . . ?
H27A C27 H27B 108.6 . . ?
O6 C28 C33 114.4(6) . . ?
O6 C28 C29 124.8(6) . . ?
C33 C28 C29 120.8(6) . . ?
C28 C29 C30 118.2(5) . . ?
C28 C29 H29A 120.9 . . ?
C30 C29 H29A 120.9 . . ?
C31 C30 C29 122.0(6) . . ?
C31 C30 H30A 119.0 . . ?
C29 C30 H30A 119.0 . . ?
C30 C31 C32 119.0(6) . . ?
C30 C31 C34 121.1(6) . . ?
C32 C31 C34 119.9(6) . . ?
C31 C32 C33 120.3(7) . . ?
C31 C32 H32A 119.9 . . ?
C33 C32 H32A 119.9 . . ?
C28 C33 C32 119.6(7) . . ?
C28 C33 H33A 120.2 . . ?
C32 C33 H33A 120.2 . . ?
O3 C34 O4 121.2(6) . . ?
O3 C34 C31 120.4(7) . . ?
O4 C34 C31 118.3(6) . . ?
O3 C34 Zn1 67.2(4) . 4_775 ?
O4 C34 Zn1 54.1(3) . 4_775 ?
C31 C34 Zn1 172.4(6) . 4_775 ?
C36 C35 C40 120.0 . . ?
C36 C35 C41 119.8(3) . . ?
C40 C35 C41 120.2(3) . . ?
C37 C36 C35 120.0 . . ?
C36 C37 C38 120.0 . . ?
C37 C38 C39 120.0 . . ?
C37 C38 O9 120.1(3) . . ?
C39 C38 O9 119.8(3) . . ?
C40 C39 C38 120.0 . . ?
C39 C40 C35 120.0 . . ?
O7 C41 O8 122.6(8) . . ?
O7 C41 C35 124.1(7) . . ?
O8 C41 C35 113.3(6) . . ?
C41 O8 H8B 109.5 . . ?
C38 O9 H9B 109.5 . . ?

loop_
_geom_bond_atom_site_label_1
_geom_bond_atom_site_label_2
_geom_bond_distance
_geom_bond_site_symmetry_2
_geom_bond_publ_flag
Zn1 O4 2.036(4) 4_376 ?
Zn1 O2 2.065(4) . ?
Zn1 N2 2.109(5) . ?
Zn1 N1 2.117(5) . ?
Zn1 O1 2.210(5) . ?
Zn1 O3 2.321(6) 4_376 ?
Zn1 C13 2.469(6) . ?
Zn1 C34 2.500(7) 4_376 ?
O1 C13 1.261(7) . ?
O2 C13 1.270(7) . ?
O3 C34 1.247(8) . ?
O3 Zn1 2.321(6) 4_775 ?
O4 C34 1.253(8) . ?
O4 Zn1 2.036(4) 4_775 ?
O5 C17 1.379(7) . ?
O5 C20 1.404(6) . ?
O6 C28 1.371(8) . ?
O6 C27 1.398(7) . ?
N1 C1 1.328(8) . ?
N1 C12 1.359(7) . ?
N2 C10 1.341(9) . ?
N2 C11 1.361(8) . ?
C1 C2 1.392(12) . ?
C1 H1A 0.9300 . ?
C2 C3 1.350(13) . ?
C2 H2A 0.9300 . ?
C3 C4 1.398(13) . ?
C3 H3A 0.9300 . ?
C4 C12 1.393(10) . ?
C4 C5 1.427(14) . ?
C5 C6 1.339(15) . ?
C5 H5A 0.9300 . ?
C6 C7 1.389(13) . ?
C6 H6A 0.9300 . ?
C7 C8 1.408(13) . ?
C7 C11 1.411(9) . ?
C8 C9 1.368(13) . ?
C8 H8A 0.9300 . ?
C9 C10 1.392(13) . ?
C9 H9A 0.9300 . ?
C10 H10A 0.9300 . ?
C11 C12 1.415(9) . ?
C13 C14 1.480(8) . ?
C14 C19 1.372(7) . ?
C14 C15 1.387(9) . ?
C15 C16 1.390(9) . ?
C15 H15A 0.9300 . ?
C16 C17 1.362(8) . ?
C16 H16A 0.9300 . ?
C17 C18 1.390(8) . ?
C18 C19 1.370(7) . ?
C18 H18A 0.9300 . ?
C19 H19A 0.9300 . ?
C20 C21 1.499(8) . ?
C20 H20A 0.9700 . ?
C20 H20B 0.9700 . ?
C21 C26 1.372(9) . ?
C21 C22 1.374(8) . ?
C22 C23 1.370(8) . ?
C22 H22A 0.9300 . ?
C23 C24 1.391(9) . ?
C23 C27 1.497(8) . ?
C24 C25 1.343(9) . ?
C24 H24A 0.9300 . ?
C25 C26 1.386(9) . ?
C25 H25A 0.9300 . ?
C26 H26A 0.9300 . ?
C27 H27A 0.9700 . ?
C27 H27B 0.9700 . ?
C28 C33 1.371(9) . ?
C28 C29 1.385(9) . ?
C29 C30 1.390(8) . ?
C29 H29A 0.9300 . ?
C30 C31 1.366(8) . ?
C30 H30A 0.9300 . ?
C31 C32 1.374(11) . ?
C31 C34 1.499(9) . ?
C32 C33 1.399(10) . ?
C32 H32A 0.9300 . ?
C33 H33A 0.9300 . ?
C34 Zn1 2.500(7) 4_775 ?
C35 C36 1.3900 . ?
C35 C40 1.3900 . ?
C35 C41 1.471(3) . ?
C36 C37 1.3900 . ?
C37 C38 1.3900 . ?
C38 C39 1.3900 . ?
C38 O9 1.435(3) . ?
C39 C40 1.3900 . ?
C41 O7 1.213(5) . ?
C41 O8 1.301(5) . ?
O8 H8B 0.8200 . ?
O9 H9B 0.8200 . ?
